data_1559109
loop_
_publ_author_name
'Wang, Cheng'
'Li, Shang'
'Zhao, Jinhua'
'Yang, Huali'
'Yin, Fucheng'
'Ding, Ming'
'Luo, Jianguang'
'Wang, Xiao-Bing'
'Kong, Ling-Yi'

_publ_section_title
;
 Design and SAR of withangulatin A analogs that act as covalent TrxR
 inhibitors through Michael addition reaction showing potential in cancer
 treatment.
;
_journal_name_full 'Journal of medicinal chemistry'
_journal_paper_doi 10.1021/acs.jmedchem.0c01128
_journal_year 2020
_chemical_formula_sum 'C30 H38 O9'
_chemical_formula_weight 542.60
_space_group_crystal_system orthorhombic
_space_group_IT_number 19
_space_group_name_Hall 'P 2ac 2ab'
_space_group_name_H-M_alt 'P 21 21 21'
_atom_sites_solution_hydrogens mixed
_audit_creation_method SHELXL-2014/7
_cell_angle_alpha 90
_cell_angle_beta 90
_cell_angle_gamma 90
_cell_formula_units_Z 4
_cell_length_a 7.4020(2)
_cell_length_b 13.4298(4)
_cell_length_c 26.9766(9)
_cell_measurement_temperature 130(2)
_cell_volume 2681.67(14)
_computing_structure_refinement 'SHELXL-2014/7 (Sheldrick, 2014)'
_diffrn_ambient_temperature 130(2)
_diffrn_measured_fraction_theta_full 0.992
_diffrn_measured_fraction_theta_max 0.990
_diffrn_radiation_type CuK\a
_diffrn_radiation_wavelength 1.54178
_diffrn_reflns_av_R_equivalents 0.0737
_diffrn_reflns_av_unetI/netI 0.0636
_diffrn_reflns_Laue_measured_fraction_full 0.992
_diffrn_reflns_Laue_measured_fraction_max 0.990
_diffrn_reflns_limit_h_max 5
_diffrn_reflns_limit_h_min -9
_diffrn_reflns_limit_k_max 16
_diffrn_reflns_limit_k_min -16
_diffrn_reflns_limit_l_max 31
_diffrn_reflns_limit_l_min -33
_diffrn_reflns_number 20906
_diffrn_reflns_point_group_measured_fraction_full 0.990
_diffrn_reflns_point_group_measured_fraction_max 0.981
_diffrn_reflns_theta_full 67.679
_diffrn_reflns_theta_max 74.505
_diffrn_reflns_theta_min 3.276
_exptl_absorpt_coefficient_mu 0.814
_exptl_crystal_density_diffrn 1.344
_exptl_crystal_F_000 1160
_exptl_crystal_size_max 0.120
_exptl_crystal_size_mid 0.080
_exptl_crystal_size_min 0.030
_refine_diff_density_max 0.276
_refine_diff_density_min -0.247
_refine_diff_density_rms 0.053
_refine_ls_abs_structure_details
;
 Flack x determined using 1642 quotients [(I+)-(I-)]/[(I+)+(I-)]
 (Parsons, Flack and Wagner, Acta Cryst. B69 (2013) 249-259).
;
_refine_ls_abs_structure_Flack 0.05(14)
_refine_ls_extinction_method none
_refine_ls_goodness_of_fit_ref 0.995
_refine_ls_hydrogen_treatment mixed
_refine_ls_matrix_type full
_refine_ls_number_parameters 366
_refine_ls_number_reflns 5373
_refine_ls_number_restraints 2
_refine_ls_restrained_S_all 0.995
_refine_ls_R_factor_all 0.0644
_refine_ls_R_factor_gt 0.0468
_refine_ls_shift/su_max 0.000
_refine_ls_shift/su_mean 0.000
_refine_ls_structure_factor_coef Fsqd
_refine_ls_weighting_details 'w=1/[\s^2^(Fo^2^)+(0.0363P)^2^+1.6445P] where P=(Fo^2^+2Fc^2^)/3'
_refine_ls_weighting_scheme calc
_refine_ls_wR_factor_gt 0.0996
_refine_ls_wR_factor_ref 0.1108
_reflns_Friedel_coverage 0.735
_reflns_Friedel_fraction_full 0.989
_reflns_Friedel_fraction_max 0.969
_reflns_number_gt 4445
_reflns_number_total 5373
_reflns_threshold_expression 'I > 2\s(I)'
_cod_data_source_file jm0c01128_si_002.cif
_cod_data_source_block 20180716-3-1_0m
_cod_database_code 1559109
_shelx_shelxl_version_number 2014/7
_shelx_space_group_comment
;
The symmetry employed for this shelxl refinement is uniquely defined
by the following loop, which should always be used as a source of
symmetry information in preference to the above space-group names.
They are only intended as comments.
;
_shelx_estimated_absorpt_t_min 0.909
_shelx_estimated_absorpt_t_max 0.976

loop_
_space_group_symop_operation_xyz
'x, y, z'
'-x+1/2, -y, z+1/2'
'-x, y+1/2, -z+1/2'
'x+1/2, -y+1/2, -z'

loop_
_atom_site_label
_atom_site_type_symbol
_atom_site_fract_x
_atom_site_fract_y
_atom_site_fract_z
_atom_site_U_iso_or_equiv
_atom_site_adp_type
_atom_site_occupancy
_atom_site_site_symmetry_order
_atom_site_calc_flag
_atom_site_refinement_flags_posn
_atom_site_refinement_flags_adp
_atom_site_refinement_flags_occupancy
_atom_site_disorder_assembly
_atom_site_disorder_group
O1 O 0.4265(4) 0.8827(2) 0.28301(13) 0.0385(8) Uani 1 1 d . . . . .
C1 C 0.5897(5) 0.8850(3) 0.27839(14) 0.0186(7) Uani 1 1 d . . . . .
O2 O 0.9044(4) 0.8953(2) 0.18629(10) 0.0242(6) Uani 1 1 d D . . . .
H2 H 0.964(7) 0.932(4) 0.1664(18) 0.057(18) Uiso 1 1 d D . . . .
C2 C 0.6810(5) 0.9822(3) 0.27813(14) 0.0217(8) Uani 1 1 d . . . . .
H2 H 0.6212 1.0379 0.2924 0.026 Uiso 1 1 calc R U . . .
O3 O 1.0212(3) 0.73335(19) 0.25744(10) 0.0211(6) Uani 1 1 d . . . . .
C3 C 0.8448(5) 0.9951(3) 0.25853(15) 0.0213(8) Uani 1 1 d . . . . .
H3 H 0.8971 1.0597 0.2578 0.026 Uiso 1 1 calc R U . . .
O4 O 0.6680(3) 0.73587(18) 0.43065(9) 0.0179(5) Uani 1 1 d . . . . .
C4 C 0.9475(5) 0.9081(3) 0.23754(13) 0.0181(7) Uani 1 1 d . . . . .
H4 H 1.0800 0.9211 0.2408 0.022 Uiso 1 1 calc R U . . .
O5 O 0.7460(5) 0.7855(2) 0.50723(11) 0.0361(7) Uani 1 1 d . . . . .
C5 C 0.8994(4) 0.8156(3) 0.26712(13) 0.0162(7) Uani 1 1 d . . . . .
O6 O 0.9280(3) 0.52662(19) 0.38436(9) 0.0172(5) Uani 1 1 d D . . . .
H6 H 0.903(7) 0.489(3) 0.4077(15) 0.041(15) Uiso 1 1 d D . . . .
C6 C 1.0334(5) 0.7858(3) 0.30462(14) 0.0179(7) Uani 1 1 d . . . . .
H6 H 1.1395 0.8311 0.3087 0.021 Uiso 1 1 calc R U . . .
O7 O 0.7164(3) 0.47092(19) 0.46006(9) 0.0187(5) Uani 1 1 d . . . . .
C7 C 0.9801(4) 0.7271(3) 0.34943(13) 0.0173(7) Uani 1 1 d . . . . .
H7A H 0.9523 0.7733 0.3770 0.021 Uiso 1 1 calc R U . . .
H7B H 1.0824 0.6844 0.3598 0.021 Uiso 1 1 calc R U . . .
O8 O 0.1223(3) 0.36020(19) 0.43690(10) 0.0200(5) Uani 1 1 d . . . . .
C8 C 0.8144(4) 0.6617(3) 0.33888(13) 0.0141(7) Uani 1 1 d . . . . .
H8 H 0.8479 0.6172 0.3106 0.017 Uiso 1 1 calc R U . . .
O9 O -0.1234(4) 0.2754(2) 0.41814(12) 0.0316(7) Uani 1 1 d . . . . .
C9 C 0.6551(4) 0.7258(3) 0.32103(13) 0.0139(7) Uani 1 1 d . . . . .
H9 H 0.6270 0.7744 0.3480 0.017 Uiso 1 1 calc R U . . .
C10 C 0.6995(4) 0.7883(3) 0.27266(13) 0.0159(7) Uani 1 1 d . . . . .
C11 C 0.4879(4) 0.6590(3) 0.31445(13) 0.0177(7) Uani 1 1 d . . . . .
H11A H 0.3841 0.7005 0.3039 0.021 Uiso 1 1 calc R U . . .
H11B H 0.5118 0.6098 0.2879 0.021 Uiso 1 1 calc R U . . .
C12 C 0.4394(4) 0.6043(3) 0.36217(13) 0.0170(7) Uani 1 1 d . . . . .
H12A H 0.3287 0.5645 0.3566 0.020 Uiso 1 1 calc R U . . .
H12B H 0.4127 0.6538 0.3884 0.020 Uiso 1 1 calc R U . . .
C13 C 0.5929(4) 0.5344(2) 0.38031(13) 0.0143(7) Uani 1 1 d . . . . .
C14 C 0.7761(4) 0.5936(2) 0.38331(13) 0.0148(7) Uani 1 1 d . . . . .
C15 C 0.7712(5) 0.6447(3) 0.43477(14) 0.0163(7) Uani 1 1 d . . . . .
H15 H 0.8951 0.6565 0.4484 0.020 Uiso 1 1 calc R U . . .
C16 C 0.6629(5) 0.5740(3) 0.46663(13) 0.0172(7) Uani 1 1 d . . . . .
H16 H 0.6138 0.5969 0.4992 0.021 Uiso 1 1 calc R U . . .
C17 C 0.5541(5) 0.5076(3) 0.43463(13) 0.0158(7) Uani 1 1 d . . . . .
C18 C 0.6141(5) 0.4454(3) 0.34509(14) 0.0186(7) Uani 1 1 d . . . . .
H18A H 0.6847 0.4656 0.3161 0.028 Uiso 1 1 calc R U . . .
H18B H 0.4946 0.4226 0.3344 0.028 Uiso 1 1 calc R U . . .
H18C H 0.6766 0.3912 0.3623 0.028 Uiso 1 1 calc R U . . .
C19 C 0.6380(5) 0.7348(3) 0.22488(14) 0.0245(8) Uani 1 1 d . . . . .
H19A H 0.6907 0.6679 0.2238 0.037 Uiso 1 1 calc R U . . .
H19B H 0.6784 0.7728 0.1959 0.037 Uiso 1 1 calc R U . . .
H19C H 0.5059 0.7298 0.2246 0.037 Uiso 1 1 calc R U . . .
C20 C 0.3743(5) 0.4665(3) 0.45339(14) 0.0177(7) Uani 1 1 d . . . . .
H20 H 0.2812 0.5190 0.4473 0.021 Uiso 1 1 calc R U . . .
C21 C 0.3780(5) 0.4479(3) 0.50943(14) 0.0244(8) Uani 1 1 d . . . . .
H21A H 0.4810 0.4051 0.5177 0.037 Uiso 1 1 calc R U . . .
H21B H 0.2656 0.4151 0.5196 0.037 Uiso 1 1 calc R U . . .
H21C H 0.3898 0.5115 0.5269 0.037 Uiso 1 1 calc R U . . .
C22 C 0.3134(4) 0.3736(3) 0.42511(14) 0.0174(7) Uani 1 1 d . . . . .
H22 H 0.3247 0.3870 0.3888 0.021 Uiso 1 1 calc R U . . .
C23 C 0.4129(5) 0.2780(3) 0.43677(14) 0.0204(7) Uani 1 1 d . . . . .
H23A H 0.5422 0.2848 0.4280 0.024 Uiso 1 1 calc R U . . .
H23B H 0.4041 0.2632 0.4726 0.024 Uiso 1 1 calc R U . . .
C24 C 0.3288(5) 0.1946(3) 0.40716(14) 0.0219(8) Uani 1 1 d . . . . .
C25 C 0.1534(5) 0.1982(3) 0.39597(14) 0.0214(8) Uani 1 1 d . . . . .
C26 C 0.0394(5) 0.2789(3) 0.41666(14) 0.0215(8) Uani 1 1 d . . . . .
C27 C 0.0499(6) 0.1245(3) 0.36504(16) 0.0293(9) Uani 1 1 d . . . . .
H27A H -0.0009 0.1583 0.3360 0.044 Uiso 1 1 calc R U . . .
H27B H -0.0482 0.0958 0.3848 0.044 Uiso 1 1 calc R U . . .
H27C H 0.1313 0.0713 0.3541 0.044 Uiso 1 1 calc R U . . .
C28 C 0.4562(6) 0.1131(3) 0.39275(18) 0.0368(11) Uani 1 1 d . . . . .
H28A H 0.5436 0.1386 0.3686 0.055 Uiso 1 1 calc R U . . .
H28B H 0.3880 0.0580 0.3780 0.055 Uiso 1 1 calc R U . . .
H28C H 0.5204 0.0893 0.4222 0.055 Uiso 1 1 calc R U . . .
C29 C 0.6649(5) 0.7991(3) 0.46966(14) 0.0213(8) Uani 1 1 d . . . . .
C30 C 0.5443(5) 0.8853(3) 0.45713(15) 0.0251(8) Uani 1 1 d . . . . .
H30A H 0.5887 0.9181 0.4270 0.038 Uiso 1 1 calc R U . . .
H30B H 0.5444 0.9330 0.4846 0.038 Uiso 1 1 calc R U . . .
H30C H 0.4210 0.8612 0.4515 0.038 Uiso 1 1 calc R U . . .

loop_
_atom_site_aniso_label
_atom_site_aniso_U_11
_atom_site_aniso_U_22
_atom_site_aniso_U_33
_atom_site_aniso_U_23
_atom_site_aniso_U_13
_atom_site_aniso_U_12
O1 0.0168(14) 0.0292(16) 0.070(2) 0.0178(16) 0.0080(13) 0.0034(12)
C1 0.0162(17) 0.0188(18) 0.0210(18) 0.0054(15) 0.0005(13) 0.0017(14)
O2 0.0294(14) 0.0263(14) 0.0168(13) 0.0039(11) 0.0016(10) -0.0091(12)
C2 0.0236(18) 0.0175(17) 0.0240(19) -0.0012(16) -0.0015(15) 0.0018(15)
O3 0.0200(12) 0.0168(13) 0.0264(14) -0.0014(11) 0.0038(10) 0.0050(10)
C3 0.0258(19) 0.0157(17) 0.0224(19) 0.0015(15) -0.0045(14) -0.0029(14)
O4 0.0223(12) 0.0146(12) 0.0168(12) -0.0011(10) 0.0008(9) 0.0026(9)
C4 0.0191(17) 0.0173(17) 0.0179(18) 0.0032(14) 0.0022(13) -0.0046(14)
O5 0.058(2) 0.0258(15) 0.0240(15) -0.0063(13) -0.0116(13) 0.0068(15)
C5 0.0149(16) 0.0139(16) 0.0198(19) 0.0005(14) 0.0027(13) 0.0004(13)
O6 0.0156(11) 0.0163(12) 0.0196(13) 0.0013(11) 0.0025(9) 0.0056(9)
C6 0.0114(15) 0.0185(17) 0.0237(19) 0.0023(15) 0.0014(13) 0.0006(13)
O7 0.0214(13) 0.0147(12) 0.0199(13) 0.0029(11) -0.0027(10) 0.0033(10)
C7 0.0121(15) 0.0193(18) 0.0205(18) 0.0031(15) -0.0011(12) -0.0016(13)
O8 0.0161(11) 0.0163(12) 0.0276(14) 0.0020(11) 0.0040(10) -0.0010(9)
C8 0.0133(15) 0.0142(16) 0.0149(17) 0.0009(14) 0.0017(12) 0.0010(13)
O9 0.0173(13) 0.0328(16) 0.0448(18) 0.0007(14) 0.0028(11) -0.0046(12)
C9 0.0114(15) 0.0138(16) 0.0164(17) 0.0009(14) -0.0004(12) -0.0016(12)
C10 0.0138(15) 0.0141(16) 0.0199(17) 0.0015(14) 0.0001(12) -0.0001(13)
C11 0.0146(16) 0.0187(17) 0.0199(18) 0.0038(15) -0.0021(13) -0.0052(14)
C12 0.0107(15) 0.0180(17) 0.0223(19) 0.0027(14) 0.0004(12) -0.0011(13)
C13 0.0148(15) 0.0132(15) 0.0150(17) 0.0005(14) 0.0000(12) -0.0025(13)
C14 0.0159(16) 0.0115(15) 0.0169(18) 0.0010(14) 0.0005(12) 0.0029(13)
C15 0.0186(16) 0.0139(16) 0.0163(17) -0.0006(14) -0.0004(13) 0.0032(13)
C16 0.0183(16) 0.0152(17) 0.0181(18) 0.0006(15) 0.0010(13) 0.0017(13)
C17 0.0189(16) 0.0147(16) 0.0139(17) 0.0010(13) 0.0018(13) 0.0003(13)
C18 0.0188(16) 0.0173(18) 0.0196(18) -0.0009(15) 0.0032(13) -0.0010(14)
C19 0.0291(19) 0.027(2) 0.0177(18) 0.0026(16) -0.0019(15) -0.0059(16)
C20 0.0172(16) 0.0147(16) 0.0212(18) 0.0023(14) 0.0045(13) -0.0012(13)
C21 0.030(2) 0.0243(19) 0.0189(19) 0.0007(16) 0.0073(15) -0.0011(16)
C22 0.0155(15) 0.0167(17) 0.0201(18) 0.0021(15) 0.0022(13) 0.0006(13)
C23 0.0209(17) 0.0165(17) 0.0238(18) 0.0005(15) -0.0013(14) 0.0007(14)
C24 0.031(2) 0.0142(17) 0.0211(19) 0.0035(15) 0.0010(15) 0.0020(15)
C25 0.0234(18) 0.0182(18) 0.0225(19) 0.0031(16) 0.0013(14) -0.0024(14)
C26 0.0222(18) 0.0195(18) 0.0228(19) 0.0069(16) 0.0003(14) -0.0030(14)
C27 0.031(2) 0.028(2) 0.029(2) -0.0019(18) -0.0005(16) -0.0085(17)
C28 0.039(2) 0.023(2) 0.049(3) -0.008(2) -0.0123(19) 0.0124(19)
C29 0.0268(19) 0.0147(17) 0.0225(19) -0.0013(15) 0.0038(15) -0.0020(14)
C30 0.034(2) 0.0161(18) 0.025(2) -0.0006(16) 0.0075(16) 0.0053(16)

loop_
_atom_type_symbol
_atom_type_description
_atom_type_scat_dispersion_real
_atom_type_scat_dispersion_imag
_atom_type_scat_source
C C 0.0181 0.0091 'International Tables Vol C Tables 4.2.6.8 and 6.1.1.4'
H H 0.0000 0.0000 'International Tables Vol C Tables 4.2.6.8 and 6.1.1.4'
O O 0.0492 0.0322 'International Tables Vol C Tables 4.2.6.8 and 6.1.1.4'

loop_
_geom_angle_atom_site_label_1
_geom_angle_atom_site_label_2
_geom_angle_atom_site_label_3
_geom_angle
_geom_angle_site_symmetry_1
_geom_angle_site_symmetry_3
_geom_angle_publ_flag
O1 C1 C2 118.7(3) . . ?
O1 C1 C10 120.9(3) . . ?
C2 C1 C10 120.4(3) . . ?
C4 O2 H2 115(4) . . ?
C3 C2 C1 122.3(4) . . ?
C3 C2 H2 118.8 . . ?
C1 C2 H2 118.8 . . ?
C5 O3 C6 60.9(2) . . ?
C2 C3 C4 120.5(3) . . ?
C2 C3 H3 119.8 . . ?
C4 C3 H3 119.8 . . ?
C29 O4 C15 118.7(3) . . ?
O2 C4 C3 110.1(3) . . ?
O2 C4 C5 111.0(3) . . ?
C3 C4 C5 108.6(3) . . ?
O2 C4 H4 109.0 . . ?
C3 C4 H4 109.0 . . ?
C5 C4 H4 109.0 . . ?
O3 C5 C6 59.8(2) . . ?
O3 C5 C4 112.5(3) . . ?
C6 C5 C4 115.2(3) . . ?
O3 C5 C10 115.9(3) . . ?
C6 C5 C10 121.3(3) . . ?
C4 C5 C10 118.3(3) . . ?
C14 O6 H6 103(4) . . ?
O3 C6 C5 59.3(2) . . ?
O3 C6 C7 115.8(3) . . ?
C5 C6 C7 121.4(3) . . ?
O3 C6 H6 116.0 . . ?
C5 C6 H6 116.0 . . ?
C7 C6 H6 116.0 . . ?
C16 O7 C17 60.9(2) . . ?
C6 C7 C8 111.2(3) . . ?
C6 C7 H7A 109.4 . . ?
C8 C7 H7A 109.4 . . ?
C6 C7 H7B 109.4 . . ?
C8 C7 H7B 109.4 . . ?
H7A C7 H7B 108.0 . . ?
C26 O8 C22 116.5(3) . . ?
C14 C8 C7 110.1(3) . . ?
C14 C8 C9 115.9(3) . . ?
C7 C8 C9 110.5(3) . . ?
C14 C8 H8 106.6 . . ?
C7 C8 H8 106.6 . . ?
C9 C8 H8 106.6 . . ?
C8 C9 C11 109.1(3) . . ?
C8 C9 C10 113.3(3) . . ?
C11 C9 C10 112.3(3) . . ?
C8 C9 H9 107.3 . . ?
C11 C9 H9 107.3 . . ?
C10 C9 H9 107.3 . . ?
C5 C10 C1 108.5(3) . . ?
C5 C10 C19 108.3(3) . . ?
C1 C10 C19 108.7(3) . . ?
C5 C10 C9 114.0(3) . . ?
C1 C10 C9 104.8(3) . . ?
C19 C10 C9 112.3(3) . . ?
C12 C11 C9 111.9(3) . . ?
C12 C11 H11A 109.2 . . ?
C9 C11 H11A 109.2 . . ?
C12 C11 H11B 109.2 . . ?
C9 C11 H11B 109.2 . . ?
H11A C11 H11B 107.9 . . ?
C11 C12 C13 112.6(3) . . ?
C11 C12 H12A 109.1 . . ?
C13 C12 H12A 109.1 . . ?
C11 C12 H12B 109.1 . . ?
C13 C12 H12B 109.1 . . ?
H12A C12 H12B 107.8 . . ?
C18 C13 C17 115.3(3) . . ?
C18 C13 C12 110.5(3) . . ?
C17 C13 C12 107.8(3) . . ?
C18 C13 C14 109.7(3) . . ?
C17 C13 C14 103.3(3) . . ?
C12 C13 C14 110.0(3) . . ?
O6 C14 C8 104.1(3) . . ?
O6 C14 C15 106.1(3) . . ?
C8 C14 C15 116.1(3) . . ?
O6 C14 C13 111.0(3) . . ?
C8 C14 C13 114.8(3) . . ?
C15 C14 C13 104.5(3) . . ?
O4 C15 C16 107.2(3) . . ?
O4 C15 C14 108.6(3) . . ?
C16 C15 C14 104.1(3) . . ?
O4 C15 H15 112.2 . . ?
C16 C15 H15 112.2 . . ?
C14 C15 H15 112.2 . . ?
O7 C16 C17 60.1(2) . . ?
O7 C16 C15 112.7(3) . . ?
C17 C16 C15 109.6(3) . . ?
O7 C16 H16 120.0 . . ?
C17 C16 H16 120.0 . . ?
C15 C16 H16 120.0 . . ?
O7 C17 C16 58.9(2) . . ?
O7 C17 C20 115.9(3) . . ?
C16 C17 C20 119.9(3) . . ?
O7 C17 C13 111.8(3) . . ?
C16 C17 C13 108.3(3) . . ?
C20 C17 C13 124.3(3) . . ?
C13 C18 H18A 109.5 . . ?
C13 C18 H18B 109.5 . . ?
H18A C18 H18B 109.5 . . ?
C13 C18 H18C 109.5 . . ?
H18A C18 H18C 109.5 . . ?
H18B C18 H18C 109.5 . . ?
C10 C19 H19A 109.5 . . ?
C10 C19 H19B 109.5 . . ?
H19A C19 H19B 109.5 . . ?
C10 C19 H19C 109.5 . . ?
H19A C19 H19C 109.5 . . ?
H19B C19 H19C 109.5 . . ?
C17 C20 C22 112.7(3) . . ?
C17 C20 C21 111.7(3) . . ?
C22 C20 C21 111.3(3) . . ?
C17 C20 H20 106.9 . . ?
C22 C20 H20 106.9 . . ?
C21 C20 H20 106.9 . . ?
C20 C21 H21A 109.5 . . ?
C20 C21 H21B 109.5 . . ?
H21A C21 H21B 109.5 . . ?
C20 C21 H21C 109.5 . . ?
H21A C21 H21C 109.5 . . ?
H21B C21 H21C 109.5 . . ?
O8 C22 C23 108.8(3) . . ?
O8 C22 C20 106.0(3) . . ?
C23 C22 C20 116.4(3) . . ?
O8 C22 H22 108.5 . . ?
C23 C22 H22 108.5 . . ?
C20 C22 H22 108.5 . . ?
C24 C23 C22 108.6(3) . . ?
C24 C23 H23A 110.0 . . ?
C22 C23 H23A 110.0 . . ?
C24 C23 H23B 110.0 . . ?
C22 C23 H23B 110.0 . . ?
H23A C23 H23B 108.4 . . ?
C25 C24 C28 125.6(4) . . ?
C25 C24 C23 119.6(3) . . ?
C28 C24 C23 114.8(3) . . ?
C24 C25 C26 119.7(4) . . ?
C24 C25 C27 126.7(4) . . ?
C26 C25 C27 113.6(3) . . ?
O9 C26 O8 117.8(4) . . ?
O9 C26 C25 123.5(4) . . ?
O8 C26 C25 118.6(3) . . ?
C25 C27 H27A 109.5 . . ?
C25 C27 H27B 109.5 . . ?
H27A C27 H27B 109.5 . . ?
C25 C27 H27C 109.5 . . ?
H27A C27 H27C 109.5 . . ?
H27B C27 H27C 109.5 . . ?
C24 C28 H28A 109.5 . . ?
C24 C28 H28B 109.5 . . ?
H28A C28 H28B 109.5 . . ?
C24 C28 H28C 109.5 . . ?
H28A C28 H28C 109.5 . . ?
H28B C28 H28C 109.5 . . ?
O5 C29 O4 123.8(4) . . ?
O5 C29 C30 127.5(4) . . ?
O4 C29 C30 108.6(3) . . ?
C29 C30 H30A 109.5 . . ?
C29 C30 H30B 109.5 . . ?
H30A C30 H30B 109.5 . . ?
C29 C30 H30C 109.5 . . ?
H30A C30 H30C 109.5 . . ?
H30B C30 H30C 109.5 . . ?

loop_
_geom_bond_atom_site_label_1
_geom_bond_atom_site_label_2
_geom_bond_distance
_geom_bond_site_symmetry_2
_geom_bond_publ_flag
O1 C1 1.215(5) . ?
C1 C2 1.470(5) . ?
C1 C10 1.540(5) . ?
O2 C4 1.429(4) . ?
O2 H2 0.85(3) . ?
C2 C3 1.334(5) . ?
C2 H2 0.9500 . ?
O3 C5 1.450(4) . ?
O3 C6 1.457(4) . ?
C3 C4 1.505(5) . ?
C3 H3 0.9500 . ?
O4 C29 1.352(4) . ?
O4 C15 1.447(4) . ?
C4 C5 1.518(5) . ?
C4 H4 1.0000 . ?
O5 C29 1.192(5) . ?
C5 C6 1.472(5) . ?
C5 C10 1.532(5) . ?
O6 C14 1.440(4) . ?
O6 H6 0.83(2) . ?
C6 C7 1.496(5) . ?
C6 H6 1.0000 . ?
O7 C16 1.451(4) . ?
O7 C17 1.469(4) . ?
C7 C8 1.535(5) . ?
C7 H7A 0.9900 . ?
C7 H7B 0.9900 . ?
O8 C26 1.366(5) . ?
O8 C22 1.461(4) . ?
C8 C14 1.534(5) . ?
C8 C9 1.538(4) . ?
C8 H8 1.0000 . ?
O9 C26 1.207(5) . ?
C9 C11 1.539(5) . ?
C9 C10 1.586(5) . ?
C9 H9 1.0000 . ?
C10 C19 1.544(5) . ?
C11 C12 1.525(5) . ?
C11 H11A 0.9900 . ?
C11 H11B 0.9900 . ?
C12 C13 1.553(5) . ?
C12 H12A 0.9900 . ?
C12 H12B 0.9900 . ?
C13 C18 1.535(5) . ?
C13 C17 1.536(5) . ?
C13 C14 1.574(5) . ?
C14 C15 1.549(5) . ?
C15 C16 1.511(5) . ?
C15 H15 1.0000 . ?
C16 C17 1.480(5) . ?
C16 H16 1.0000 . ?
C17 C20 1.527(5) . ?
C18 H18A 0.9800 . ?
C18 H18B 0.9800 . ?
C18 H18C 0.9800 . ?
C19 H19A 0.9800 . ?
C19 H19B 0.9800 . ?
C19 H19C 0.9800 . ?
C20 C22 1.531(5) . ?
C20 C21 1.532(5) . ?
C20 H20 1.0000 . ?
C21 H21A 0.9800 . ?
C21 H21B 0.9800 . ?
C21 H21C 0.9800 . ?
C22 C23 1.513(5) . ?
C22 H22 1.0000 . ?
C23 C24 1.510(5) . ?
C23 H23A 0.9900 . ?
C23 H23B 0.9900 . ?
C24 C25 1.334(5) . ?
C24 C28 1.496(5) . ?
C25 C26 1.483(5) . ?
C25 C27 1.504(5) . ?
C27 H27A 0.9800 . ?
C27 H27B 0.9800 . ?
C27 H27C 0.9800 . ?
C28 H28A 0.9800 . ?
C28 H28B 0.9800 . ?
C28 H28C 0.9800 . ?
C29 C30 1.501(5) . ?
C30 H30A 0.9800 . ?
C30 H30B 0.9800 . ?
C30 H30C 0.9800 . ?
